data_7219945
loop_
_publ_author_name
'Bhaumik, Atanu'
'Pal, Tarun Kumar'
'Pathak, Tanmaya'

_publ_section_title
;
 1,1-Dioxothiomorpholines with asymmetric environments: protecting group
 directed diastereoselectivity of glyco divinyl sulfone cyclization
;
_journal_issue 35
_journal_name_full 'RSC Adv.'
_journal_page_first 27706
_journal_paper_doi 10.1039/C5RA03276H
_journal_volume 5
_journal_year 2015
_chemical_formula_sum 'C20 H29 N O6 S'
_chemical_formula_weight 411.50
_chemical_name_systematic
;
 ?
;
_space_group_IT_number 1
_symmetry_cell_setting triclinic
_symmetry_space_group_name_Hall 'P 1'
_symmetry_space_group_name_H-M 'P 1'
_atom_sites_solution_hydrogens geom
_atom_sites_solution_primary direct
_atom_sites_solution_secondary difmap
_audit_block_doi 10.5517/cc13mb68
_audit_creation_method SHELXL-97
_audit_update_record
;
2014-10-29 deposited with the CCDC.
2015-03-10 downloaded from the CCDC.
;
_cell_angle_alpha 89.535(3)
_cell_angle_beta 90.022(3)
_cell_angle_gamma 89.979(3)
_cell_formula_units_Z 2
_cell_length_a 8.0439(7)
_cell_length_b 9.9065(9)
_cell_length_c 12.9817(12)
_cell_measurement_reflns_used 5860
_cell_measurement_temperature 293(2)
_cell_measurement_theta_max 25.00
_cell_measurement_theta_min 1.57
_cell_volume 1034.44(16)
_computing_structure_refinement 'SHELXL-97 (Sheldrick, 2008)'
_computing_structure_solution 'SHELXL-97 (Sheldrick, 2008)'
_diffrn_ambient_temperature 293(2)
_diffrn_measured_fraction_theta_full 0.996
_diffrn_measured_fraction_theta_max 0.996
_diffrn_measurement_device_type 'Bruker CCD APEX 2'
_diffrn_measurement_method hemisphere
_diffrn_radiation_monochromator graphite
_diffrn_radiation_source 'fine-focus sealed tube'
_diffrn_radiation_type MoK\a
_diffrn_radiation_wavelength 0.71073
_diffrn_reflns_av_R_equivalents 0.0933
_diffrn_reflns_av_sigmaI/netI 0.1599
_diffrn_reflns_limit_h_max 9
_diffrn_reflns_limit_h_min -9
_diffrn_reflns_limit_k_max 11
_diffrn_reflns_limit_k_min -11
_diffrn_reflns_limit_l_max 15
_diffrn_reflns_limit_l_min -15
_diffrn_reflns_number 12528
_diffrn_reflns_theta_full 25.00
_diffrn_reflns_theta_max 25.00
_diffrn_reflns_theta_min 1.57
_exptl_absorpt_coefficient_mu 0.192
_exptl_absorpt_correction_T_max 0.9792
_exptl_absorpt_correction_T_min 0.9553
_exptl_absorpt_correction_type empirical
_exptl_absorpt_process_details sadabs
_exptl_crystal_colour colorless
_exptl_crystal_density_diffrn 1.321
_exptl_crystal_density_meas ?
_exptl_crystal_density_method 'not measured'
_exptl_crystal_description block
_exptl_crystal_F_000 440
_exptl_crystal_size_max 0.24
_exptl_crystal_size_mid 0.18
_exptl_crystal_size_min 0.11
_refine_diff_density_max 0.324
_refine_diff_density_min -0.298
_refine_diff_density_rms 0.054
_refine_ls_abs_structure_details 'Flack H D (1983), Acta Cryst. A39, 876-881'
_refine_ls_abs_structure_Flack -0.56(16)
_refine_ls_extinction_method none
_refine_ls_goodness_of_fit_ref 1.010
_refine_ls_hydrogen_treatment mixed
_refine_ls_matrix_type full
_refine_ls_number_parameters 505
_refine_ls_number_reflns 5860
_refine_ls_number_restraints 3
_refine_ls_restrained_S_all 1.010
_refine_ls_R_factor_all 0.1754
_refine_ls_R_factor_gt 0.0700
_refine_ls_shift/su_max 0.000
_refine_ls_shift/su_mean 0.000
_refine_ls_structure_factor_coef Fsqd
_refine_ls_weighting_details 'calc w=1/[\s^2^(Fo^2^)+(0.0567P)^2^+0.4856P] where P=(Fo^2^+2Fc^2^)/3'
_refine_ls_weighting_scheme calc
_refine_ls_wR_factor_gt 0.1299
_refine_ls_wR_factor_ref 0.1770
_reflns_number_gt 2831
_reflns_number_total 5860
_reflns_threshold_expression >2\s(I)
_cod_data_source_file c5ra03276h2.cif
_cod_data_source_block ab2rout
_cod_depositor_comments
;
The following automatic conversions were performed:

'_symmetry_cell_setting' value 'Triclinic' changed to 'triclinic'
according to
/usr/data/users/saulius/crontab/automatic-downloads/rss-feeds/RSC/lib/dictionaries/cif_core.dic
dictionary named 'cif_core.dic' version 2.4.2 from 2011-04-26.

'_exptl_crystal_density_meas' value 'not measured' was changed to '?'
- the value is perceived as not measured.

Automatic conversion script
Id: cif_fix_values 3105 2015-03-04 15:46:00Z robertas 
;
_cod_original_sg_symbol_H-M 'P1   '
_cod_database_code 7219945

loop_
_symmetry_equiv_pos_as_xyz
'x, y, z'

loop_
_atom_site_label
_atom_site_type_symbol
_atom_site_fract_x
_atom_site_fract_y
_atom_site_fract_z
_atom_site_U_iso_or_equiv
_atom_site_adp_type
_atom_site_occupancy
_atom_site_symmetry_multiplicity
_atom_site_calc_flag
_atom_site_refinement_flags
C1 C -0.3879(14) 0.6329(11) 0.7064(8) 0.078(3) Uani 1 1 d .
H1A H -0.4498 0.6702 0.7636 0.094 Uiso 1 1 calc R
H1B H -0.2731 0.6612 0.7136 0.094 Uiso 1 1 calc R
C2 C -0.4552(18) 0.6900(14) 0.6088(11) 0.115(5) Uani 1 1 d .
H2A H -0.5734 0.6712 0.6060 0.139 Uiso 1 1 calc R
H2B H -0.4418 0.7873 0.6100 0.139 Uiso 1 1 calc R
C3 C -0.3801(17) 0.6403(14) 0.5176(11) 0.106(4) Uani 1 1 d .
H3A H -0.4007 0.5442 0.5121 0.127 Uiso 1 1 calc R
H3B H -0.2608 0.6540 0.5208 0.127 Uiso 1 1 calc R
C4 C -0.4521(16) 0.7148(16) 0.4207(10) 0.128(5) Uani 1 1 d .
H4A H -0.3972 0.6827 0.3599 0.193 Uiso 1 1 calc R
H4B H -0.4341 0.8101 0.4270 0.193 Uiso 1 1 calc R
H4C H -0.5691 0.6972 0.4156 0.193 Uiso 1 1 calc R
C5 C -0.5573(13) 0.4230(12) 0.7050(9) 0.070(3) Uani 1 1 d .
H5A H -0.5458 0.3258 0.7002 0.083 Uiso 1 1 calc R
H5B H -0.6075 0.4549 0.6414 0.083 Uiso 1 1 calc R
C6 C -0.6737(13) 0.4537(11) 0.7921(8) 0.067(3) Uani 1 1 d .
H6A H -0.7843 0.4218 0.7753 0.081 Uiso 1 1 calc R
H6B H -0.6794 0.5506 0.8018 0.081 Uiso 1 1 calc R
C7 C -0.3844(10) 0.4102(9) 0.9090(7) 0.044(2) Uani 1 1 d .
H7 H -0.3699 0.4944 0.9471 0.053 Uiso 1 1 calc R
C8 C -0.2943(10) 0.4300(9) 0.8025(7) 0.050(3) Uani 1 1 d .
H8 H -0.2109 0.5003 0.8145 0.060 Uiso 1 1 calc R
C9 C -0.1960(11) 0.3068(10) 0.7712(7) 0.053(3) Uani 1 1 d .
H9 H -0.1439 0.3263 0.7045 0.064 Uiso 1 1 calc R
C10 C -0.2217(13) 0.0745(9) 0.7235(9) 0.078(3) Uani 1 1 d .
H10A H -0.3022 0.0032 0.7190 0.117 Uiso 1 1 calc R
H10B H -0.1361 0.0490 0.7714 0.117 Uiso 1 1 calc R
H10C H -0.1734 0.0903 0.6569 0.117 Uiso 1 1 calc R
C11 C -0.2952(9) 0.3014(9) 0.9695(7) 0.043(2) Uani 1 1 d .
H11 H -0.3367 0.2139 0.9460 0.051 Uiso 1 1 calc R
C12 C -0.1095(10) 0.3063(10) 0.9483(8) 0.050(3) Uani 1 1 d .
H12 H -0.0682 0.3961 0.9663 0.060 Uiso 1 1 calc R
C13 C -0.0227(11) 0.2024(9) 1.0161(8) 0.055(3) Uani 1 1 d .
H13A H -0.0492 0.1124 0.9920 0.066 Uiso 1 1 calc R
H13B H 0.0967 0.2145 1.0111 0.066 Uiso 1 1 calc R
C14 C -0.2483(11) 0.2042(9) 1.1296(7) 0.046(2) Uani 1 1 d .
H14 H -0.2841 0.1177 1.1011 0.056 Uiso 1 1 calc R
C15 C -0.2897(11) 0.2076(10) 1.2406(8) 0.052(3) Uani 1 1 d .
C16 C -0.4021(12) 0.2976(10) 1.2797(8) 0.065(3) Uani 1 1 d .
H16 H -0.4563 0.3581 1.2360 0.078 Uiso 1 1 calc R
C17 C -0.4346(15) 0.2984(14) 1.3838(10) 0.096(4) Uani 1 1 d .
H17 H -0.5066 0.3632 1.4099 0.115 Uiso 1 1 calc R
C18 C -0.3658(16) 0.2086(15) 1.4490(10) 0.094(4) Uani 1 1 d .
H18 H -0.3888 0.2110 1.5191 0.113 Uiso 1 1 calc R
C19 C -0.2587(16) 0.1115(13) 1.4088(9) 0.095(4) Uani 1 1 d .
H19 H -0.2132 0.0454 1.4516 0.115 Uiso 1 1 calc R
C20 C -0.2212(14) 0.1143(11) 1.3064(9) 0.075(3) Uani 1 1 d .
H20 H -0.1470 0.0511 1.2805 0.090 Uiso 1 1 calc R
C21 C 0.1114(14) 0.4901(11) 1.2433(9) 0.081(3) Uani 1 1 d .
H21A H 0.2259 0.4615 1.2347 0.098 Uiso 1 1 calc R
H21B H 0.0485 0.4533 1.1863 0.098 Uiso 1 1 calc R
C22 C 0.0467(17) 0.4276(13) 1.3409(10) 0.100(4) Uani 1 1 d .
H22A H -0.0726 0.4418 1.3437 0.120 Uiso 1 1 calc R
H22B H 0.0658 0.3310 1.3383 0.120 Uiso 1 1 calc R
C23 C 0.1180(16) 0.4777(15) 1.4325(11) 0.110(5) Uani 1 1 d .
H23A H 0.0964 0.5738 1.4372 0.132 Uiso 1 1 calc R
H23B H 0.2375 0.4648 1.4304 0.132 Uiso 1 1 calc R
C25 C -0.0574(13) 0.7015(11) 1.2473(8) 0.066(3) Uani 1 1 d .
H25A H -0.0442 0.7987 1.2505 0.079 Uiso 1 1 calc R
H25B H -0.1058 0.6711 1.3118 0.079 Uiso 1 1 calc R
C26 C -0.1755(12) 0.6669(11) 1.1588(8) 0.069(3) Uani 1 1 d .
H26A H -0.2869 0.6979 1.1748 0.083 Uiso 1 1 calc R
H26B H -0.1794 0.5698 1.1498 0.083 Uiso 1 1 calc R
C27 C 0.1149(10) 0.7135(9) 1.0428(7) 0.049(3) Uani 1 1 d .
H27 H 0.1321 0.6299 1.0044 0.059 Uiso 1 1 calc R
C28 C 0.2038(11) 0.6941(9) 1.1516(7) 0.047(2) Uani 1 1 d .
H28 H 0.2877 0.6245 1.1388 0.056 Uiso 1 1 calc R
C29 C 0.3039(11) 0.8152(9) 1.1793(7) 0.047(2) Uani 1 1 d .
H29 H 0.3563 0.7964 1.2460 0.056 Uiso 1 1 calc R
C30 C 0.2796(14) 1.0487(10) 1.2259(9) 0.080(3) Uani 1 1 d .
H30A H 0.1995 1.1202 1.2312 0.120 Uiso 1 1 calc R
H30B H 0.3635 1.0737 1.1768 0.120 Uiso 1 1 calc R
H30C H 0.3302 1.0332 1.2919 0.120 Uiso 1 1 calc R
C31 C 0.3927(10) 0.8200(9) 1.0028(8) 0.047(3) Uani 1 1 d .
H31 H 0.4330 0.7301 0.9839 0.056 Uiso 1 1 calc R
C32 C 0.2047(10) 0.8242(10) 0.9849(7) 0.049(3) Uani 1 1 d .
H32 H 0.1618 0.9118 1.0072 0.059 Uiso 1 1 calc R
C33 C 0.4775(11) 0.9217(10) 0.9352(8) 0.057(3) Uani 1 1 d .
H33A H 0.4517 1.0119 0.9589 0.068 Uiso 1 1 calc R
H33B H 0.5969 0.9093 0.9394 0.068 Uiso 1 1 calc R
C34 C 0.2506(10) 0.9182(9) 0.8223(7) 0.043(2) Uani 1 1 d .
H34 H 0.2132 1.0041 0.8511 0.052 Uiso 1 1 calc R
C35 C 0.2112(11) 0.9147(10) 0.7096(8) 0.053(3) Uani 1 1 d .
C36 C 0.0971(12) 0.8260(11) 0.6696(9) 0.073(3) Uani 1 1 d .
H36 H 0.0410 0.7663 0.7130 0.088 Uiso 1 1 calc R
C37 C 0.0657(15) 0.8257(13) 0.5642(10) 0.087(4) Uani 1 1 d .
H37 H -0.0057 0.7613 0.5369 0.104 Uiso 1 1 calc R
C38 C 0.1369(16) 0.9169(15) 0.5015(9) 0.090(4) Uani 1 1 d .
H38 H 0.1138 0.9161 0.4313 0.108 Uiso 1 1 calc R
C39 C 0.2795(14) 1.0066(12) 0.6436(9) 0.079(4) Uani 1 1 d .
H39 H 0.3541 1.0691 0.6700 0.094 Uiso 1 1 calc R
C40 C 0.2442(17) 1.0117(11) 0.5408(9) 0.085(4) Uani 1 1 d .
H40 H 0.2913 1.0774 0.4985 0.102 Uiso 1 1 calc R
C056 C 0.0461(16) 0.4049(18) 1.5294(10) 0.144(6) Uani 1 1 d .
H05A H 0.0979 0.4401 1.5901 0.216 Uiso 1 1 calc R
H05B H 0.0676 0.3098 1.5250 0.216 Uiso 1 1 calc R
H05C H -0.0717 0.4199 1.5328 0.216 Uiso 1 1 calc R
N1 N -0.3953(9) 0.4806(8) 0.7133(6) 0.056(2) Uani 1 1 d .
N2 N 0.1065(9) 0.6386(7) 1.2346(6) 0.052(2) Uani 1 1 d .
O1 O -0.6765(7) 0.4413(6) 0.9962(5) 0.0611(18) Uani 1 1 d .
O2 O -0.6317(7) 0.2328(6) 0.8956(5) 0.064(2) Uani 1 1 d .
O3 O -0.3024(7) 0.1967(6) 0.7586(5) 0.0563(17) Uani 1 1 d .
O4 O -0.0683(7) 0.2805(6) 0.8430(5) 0.0552(19) Uani 1 1 d .
O5 O -0.3282(7) 0.3107(5) 1.0751(4) 0.0410(14) Uani 1 1 d .
O6 O -0.0731(7) 0.2153(6) 1.1206(5) 0.0516(17) Uani 1 1 d .
O7 O -0.1783(8) 0.6808(6) 0.9569(5) 0.0660(19) Uani 1 1 d .
O8 O -0.1311(7) 0.8898(6) 1.0546(6) 0.066(2) Uani 1 1 d .
O9 O 0.1740(7) 0.8095(5) 0.8764(5) 0.0445(15) Uani 1 1 d .
O10 O 0.4248(7) 0.9075(6) 0.8320(5) 0.0538(18) Uani 1 1 d .
O11 O 0.1975(7) 0.9267(6) 1.1925(5) 0.0575(18) Uani 1 1 d .
O12 O 0.4316(7) 0.8415(6) 1.1085(5) 0.0569(19) Uani 1 1 d .
S1 S -0.6052(3) 0.3752(2) 0.9071(2) 0.0508(7) Uani 1 1 d .
S2 S -0.1049(3) 0.7457(2) 1.0432(2) 0.0526(8) Uani 1 1 d .

loop_
_atom_site_aniso_label
_atom_site_aniso_U_11
_atom_site_aniso_U_22
_atom_site_aniso_U_33
_atom_site_aniso_U_23
_atom_site_aniso_U_13
_atom_site_aniso_U_12
C1 0.088(8) 0.080(9) 0.067(8) 0.016(7) -0.011(6) 0.016(6)
C2 0.125(12) 0.119(12) 0.101(13) 0.030(10) 0.002(10) 0.034(9)
C3 0.089(9) 0.125(12) 0.103(12) -0.009(10) -0.011(9) -0.008(8)
C4 0.113(11) 0.189(15) 0.082(10) 0.061(10) -0.010(8) 0.010(11)
C5 0.052(7) 0.093(9) 0.064(8) -0.017(7) -0.012(6) -0.001(6)
C6 0.062(7) 0.066(8) 0.074(9) 0.012(6) -0.025(6) 0.006(6)
C7 0.039(5) 0.036(5) 0.057(7) -0.005(5) -0.005(5) -0.008(4)
C8 0.040(5) 0.052(6) 0.058(7) 0.010(5) -0.005(5) -0.001(4)
C9 0.031(5) 0.076(7) 0.053(7) 0.004(6) 0.008(5) 0.002(5)
C10 0.082(8) 0.052(7) 0.101(9) -0.029(6) 0.012(6) 0.023(6)
C11 0.028(5) 0.036(5) 0.064(8) 0.002(5) 0.003(4) 0.000(4)
C12 0.040(6) 0.048(7) 0.063(8) 0.006(6) 0.003(5) -0.001(5)
C13 0.033(5) 0.057(6) 0.074(8) 0.019(6) 0.003(5) 0.008(5)
C14 0.044(6) 0.038(6) 0.057(7) 0.006(5) 0.000(5) -0.006(4)
C15 0.046(6) 0.064(7) 0.048(7) -0.003(6) 0.004(5) 0.001(5)
C16 0.064(7) 0.068(7) 0.063(8) -0.006(6) -0.002(6) 0.015(6)
C17 0.085(9) 0.138(12) 0.064(9) 0.001(9) 0.014(7) 0.038(8)
C18 0.089(10) 0.130(12) 0.063(9) 0.004(9) 0.006(7) 0.003(9)
C19 0.097(10) 0.121(12) 0.067(10) 0.042(9) 0.008(8) 0.014(8)
C20 0.089(8) 0.073(8) 0.063(8) 0.023(7) 0.016(7) 0.019(6)
C21 0.088(8) 0.074(9) 0.082(9) 0.022(7) 0.012(7) -0.005(6)
C22 0.107(10) 0.090(10) 0.103(12) -0.010(9) 0.023(9) -0.021(8)
C23 0.086(9) 0.140(13) 0.104(12) -0.014(11) -0.011(9) 0.002(9)
C25 0.069(7) 0.086(9) 0.042(7) -0.008(6) 0.006(6) -0.009(6)
C26 0.053(7) 0.082(8) 0.072(9) 0.009(7) 0.023(6) -0.010(6)
C27 0.041(5) 0.054(6) 0.052(7) 0.007(5) 0.005(5) 0.017(5)
C28 0.051(6) 0.036(5) 0.053(7) 0.002(5) 0.004(5) -0.004(4)
C29 0.043(5) 0.055(6) 0.043(6) 0.013(5) -0.006(5) -0.006(5)
C30 0.097(9) 0.062(8) 0.082(9) -0.028(6) -0.007(6) -0.022(6)
C31 0.044(6) 0.039(7) 0.057(8) -0.005(6) -0.007(5) 0.000(5)
C32 0.042(6) 0.062(7) 0.044(7) 0.005(5) -0.003(5) 0.010(5)
C33 0.041(6) 0.069(7) 0.060(8) 0.017(6) -0.008(5) -0.003(5)
C34 0.031(5) 0.042(6) 0.057(7) -0.006(5) -0.006(4) -0.001(4)
C35 0.037(5) 0.068(7) 0.054(7) -0.006(6) -0.005(5) 0.007(5)
C36 0.054(7) 0.095(9) 0.070(9) 0.016(7) 0.009(6) -0.002(6)
C37 0.098(9) 0.108(11) 0.054(9) 0.001(8) -0.011(7) -0.016(8)
C38 0.087(9) 0.126(12) 0.056(8) 0.017(9) 0.001(7) 0.011(9)
C39 0.081(8) 0.099(9) 0.056(8) 0.028(7) -0.012(6) -0.020(7)
C40 0.120(11) 0.070(8) 0.066(10) 0.006(7) -0.008(8) -0.025(8)
C056 0.094(10) 0.246(19) 0.091(11) 0.068(12) 0.010(8) -0.026(12)
N1 0.057(5) 0.056(6) 0.054(6) 0.010(4) -0.009(4) -0.004(4)
N2 0.057(5) 0.039(5) 0.061(6) 0.003(4) 0.007(4) 0.000(4)
O1 0.063(4) 0.057(4) 0.064(5) -0.005(4) 0.014(3) 0.016(3)
O2 0.050(4) 0.030(4) 0.112(6) -0.005(4) 0.001(4) -0.002(3)
O3 0.042(4) 0.055(4) 0.072(5) -0.009(4) 0.003(3) 0.001(3)
O4 0.033(4) 0.070(5) 0.062(5) 0.006(4) 0.010(3) 0.002(3)
O5 0.050(3) 0.037(4) 0.036(4) -0.006(3) 0.002(3) 0.005(3)
O6 0.049(4) 0.057(4) 0.048(5) 0.002(3) -0.001(3) -0.006(3)
O7 0.062(4) 0.069(5) 0.068(5) -0.005(4) -0.019(4) -0.024(4)
O8 0.051(4) 0.036(4) 0.111(6) 0.002(4) 0.002(4) 0.013(3)
O9 0.050(3) 0.035(4) 0.049(4) 0.004(3) -0.002(3) -0.009(3)
O10 0.045(4) 0.056(4) 0.060(5) 0.005(4) 0.003(3) -0.002(3)
O11 0.048(4) 0.052(4) 0.072(5) -0.013(4) -0.009(3) 0.003(3)
O12 0.044(4) 0.066(5) 0.061(5) 0.001(4) -0.014(4) -0.010(3)
S1 0.0395(14) 0.0464(18) 0.066(2) 0.0022(14) 0.0048(13) 0.0052(11)
S2 0.0375(14) 0.0512(18) 0.069(2) 0.0050(15) -0.0039(13) -0.0043(12)

loop_
_atom_type_symbol
_atom_type_description
_atom_type_scat_dispersion_real
_atom_type_scat_dispersion_imag
_atom_type_scat_source
C C 0.0033 0.0016 'International Tables Vol C Tables 4.2.6.8 and 6.1.1.4'
H H 0.0000 0.0000 'International Tables Vol C Tables 4.2.6.8 and 6.1.1.4'
N N 0.0061 0.0033 'International Tables Vol C Tables 4.2.6.8 and 6.1.1.4'
O O 0.0106 0.0060 'International Tables Vol C Tables 4.2.6.8 and 6.1.1.4'
S S 0.1246 0.1234 'International Tables Vol C Tables 4.2.6.8 and 6.1.1.4'

loop_
_geom_angle_atom_site_label_1
_geom_angle_atom_site_label_2
_geom_angle_atom_site_label_3
_geom_angle
C2 C1 N1 114.1(10)
C3 C2 C1 115.1(12)
C2 C3 C4 110.4(12)
N1 C5 C6 115.4(9)
C5 C6 S1 110.6(7)
C11 C7 C8 108.7(7)
C11 C7 S1 109.7(6)
C8 C7 S1 117.6(6)
N1 C8 C9 110.0(8)
N1 C8 C7 117.9(7)
C9 C8 C7 112.5(7)
O3 C9 O4 112.5(8)
O3 C9 C8 110.1(7)
O4 C9 C8 110.4(8)
O5 C11 C7 111.5(7)
O5 C11 C12 111.2(7)
C7 C11 C12 110.6(7)
O4 C12 C13 108.7(8)
O4 C12 C11 113.2(7)
C13 C12 C11 109.0(7)
O6 C13 C12 110.8(8)
O6 C14 O5 110.6(7)
O6 C14 C15 107.6(7)
O5 C14 C15 111.2(7)
C20 C15 C16 118.2(10)
C20 C15 C14 119.8(9)
C16 C15 C14 121.9(9)
C15 C16 C17 119.8(10)
C18 C17 C16 122.1(12)
C17 C18 C19 118.3(12)
C20 C19 C18 119.5(11)
C19 C20 C15 121.8(11)
N2 C21 C22 117.4(10)
C23 C22 C21 115.1(12)
C22 C23 C056 111.4(12)
N2 C25 C26 112.0(8)
C25 C26 S2 109.5(7)
C32 C27 C28 108.0(7)
C32 C27 S2 110.1(6)
C28 C27 S2 117.3(6)
N2 C28 C29 114.7(8)
N2 C28 C27 117.5(7)
C29 C28 C27 111.3(7)
O12 C29 O11 112.5(7)
O12 C29 C28 112.6(8)
O11 C29 C28 109.5(7)
O12 C31 C33 111.1(8)
O12 C31 C32 111.0(7)
C33 C31 C32 110.1(7)
O9 C32 C27 109.1(8)
O9 C32 C31 108.4(7)
C27 C32 C31 112.2(7)
O10 C33 C31 110.3(8)
O10 C34 O9 109.3(7)
O10 C34 C35 107.1(7)
O9 C34 C35 111.6(7)
C39 C35 C36 117.2(10)
C39 C35 C34 120.6(10)
C36 C35 C34 122.0(9)
C35 C36 C37 119.9(10)
C38 C37 C36 120.9(12)
C37 C38 C40 120.1(12)
C35 C39 C40 123.4(11)
C39 C40 C38 118.2(11)
C5 N1 C8 115.0(7)
C5 N1 C1 115.6(8)
C8 N1 C1 110.6(7)
C28 N2 C25 114.4(7)
C28 N2 C21 114.7(8)
C25 N2 C21 116.0(8)
C9 O3 C10 114.6(7)
C9 O4 C12 115.4(7)
C11 O5 C14 110.4(6)
C14 O6 C13 110.8(7)
C34 O9 C32 109.1(6)
C34 O10 C33 111.9(7)
C29 O11 C30 114.6(7)
C29 O12 C31 116.2(7)
O2 S1 O1 118.2(4)
O2 S1 C6 107.0(5)
O1 S1 C6 110.6(4)
O2 S1 C7 109.7(4)
O1 S1 C7 106.8(4)
C6 S1 C7 103.6(5)
O7 S2 O8 118.1(4)
O7 S2 C26 109.4(5)
O8 S2 C26 107.1(5)
O7 S2 C27 108.9(4)
O8 S2 C27 108.5(4)
C26 S2 C27 103.9(5)

loop_
_geom_bond_atom_site_label_1
_geom_bond_atom_site_label_2
_geom_bond_distance
C1 C2 1.485(14)
C1 N1 1.512(12)
C2 C3 1.421(16)
C3 C4 1.564(16)
C5 N1 1.427(11)
C5 C6 1.501(13)
C6 S1 1.765(10)
C7 C11 1.509(11)
C7 C8 1.573(13)
C7 S1 1.809(8)
C8 N1 1.498(11)
C8 C9 1.512(12)
C9 O3 1.397(10)
C9 O4 1.409(10)
C10 O3 1.451(9)
C11 O5 1.401(9)
C11 C12 1.520(10)
C12 O4 1.432(11)
C12 C13 1.518(11)
C13 O6 1.424(11)
C14 O6 1.418(9)
C14 O5 1.419(9)
C14 C15 1.480(12)
C15 C20 1.368(12)
C15 C16 1.370(12)
C16 C17 1.377(14)
C17 C18 1.342(14)
C18 C19 1.395(15)
C19 C20 1.363(14)
C21 N2 1.475(12)
C21 C22 1.499(15)
C22 C23 1.414(15)
C23 C056 1.557(17)
C25 N2 1.468(11)
C25 C26 1.532(13)
C26 S2 1.779(10)
C27 C32 1.510(12)
C27 C28 1.593(13)
C27 S2 1.796(9)
C28 N2 1.438(11)
C28 C29 1.491(11)
C29 O12 1.402(10)
C29 O11 1.409(9)
C30 O11 1.447(10)
C31 O12 1.424(11)
C31 C33 1.495(12)
C31 C32 1.531(11)
C32 O9 1.438(10)
C33 O10 1.414(11)
C34 O10 1.411(9)
C34 O9 1.421(9)
C34 C35 1.497(12)
C35 C39 1.361(13)
C35 C36 1.376(13)
C36 C37 1.392(13)
C37 C38 1.340(15)
C38 C40 1.377(15)
C39 C40 1.365(14)
O1 S1 1.452(6)
O2 S1 1.436(6)
O7 S2 1.424(6)
O8 S2 1.452(6)
